data_7205316
loop_
_publ_author_name
'Aitipamula, Srinivasulu'
'Chow, Pui Shan'
'Tan, Reginald B. H.'

_publ_section_title
;
 Solvates and polymorphic phase transformations of
 2-chloro-4-nitrobenzoic acid
;
_journal_issue 3
_journal_name_full CrystEngComm
_journal_page_first 1037
_journal_paper_doi 10.1039/c0ce00361a
_journal_volume 13
_journal_year 2011
_chemical_formula_moiety 'C7 H4 Cl N O4, 0.5(C4 H8 O2)'
_chemical_formula_sum 'C9 H8 Cl N O5'
_chemical_formula_weight 245.61
_chemical_name_common
;
1,4-dioxane solvate of 2-chloro-4-nitrobenzoic acid
;
_chemical_name_systematic
;
1,4-dioxane solvate of 2-chloro-4-nitrobenzoic acid
;
_space_group_IT_number 2
_symmetry_cell_setting triclinic
_symmetry_space_group_name_Hall '-P 1'
_symmetry_space_group_name_H-M 'P -1'
_atom_sites_solution_hydrogens geom
_atom_sites_solution_primary direct
_atom_sites_solution_secondary difmap
_audit_creation_method SHELXL-97
_cell_angle_alpha 106.777(2)
_cell_angle_beta 93.774(4)
_cell_angle_gamma 108.433(5)
_cell_formula_units_Z 2
_cell_length_a 6.918(3)
_cell_length_b 8.368(3)
_cell_length_c 9.714(3)
_cell_measurement_reflns_used 1499
_cell_measurement_temperature 136(2)
_cell_measurement_theta_max 31.0259
_cell_measurement_theta_min 2.2232
_cell_volume 503.1(3)
_computing_cell_refinement 'CrystalClear (Rigaku Inc., 2007)'
_computing_data_collection 'CrystalClear (Rigaku Inc., 2007)'
_computing_data_reduction 'CrystalClear (Rigaku Inc., 2007)'
_computing_structure_refinement 'SHELXL-97 (Sheldrick, 1997)'
_computing_structure_solution 'SHELXS-97 (Sheldrick, 1990)'
_diffrn_ambient_temperature 136(2)
_diffrn_measured_fraction_theta_full 0.990
_diffrn_measured_fraction_theta_max 0.887
_diffrn_measurement_device_type 'Rigaku Saturn 70 CCD area detector'
_diffrn_measurement_method '\w scans'
_diffrn_radiation_monochromator graphite
_diffrn_radiation_source 'fine-focus sealed tube'
_diffrn_radiation_type MoK\a
_diffrn_radiation_wavelength 0.71075
_diffrn_reflns_av_R_equivalents 0.0224
_diffrn_reflns_av_sigmaI/netI 0.0247
_diffrn_reflns_limit_h_max 10
_diffrn_reflns_limit_h_min -6
_diffrn_reflns_limit_k_max 11
_diffrn_reflns_limit_k_min -12
_diffrn_reflns_limit_l_max 14
_diffrn_reflns_limit_l_min -13
_diffrn_reflns_number 7891
_diffrn_reflns_theta_full 25.00
_diffrn_reflns_theta_max 31.09
_diffrn_reflns_theta_min 2.72
_exptl_absorpt_coefficient_mu 0.385
_exptl_absorpt_correction_T_max 0.9201
_exptl_absorpt_correction_T_min 0.8835
_exptl_absorpt_correction_type multi-scan
_exptl_absorpt_process_details 'R. H. Blessing, Acta Cryst. 1995 A51, 33-38'
_exptl_crystal_colour colorless
_exptl_crystal_density_diffrn 1.621
_exptl_crystal_density_method 'not measured'
_exptl_crystal_description block
_exptl_crystal_F_000 252
_exptl_crystal_size_max 0.33
_exptl_crystal_size_mid 0.22
_exptl_crystal_size_min 0.22
_refine_diff_density_max 0.358
_refine_diff_density_min -0.297
_refine_diff_density_rms 0.066
_refine_ls_extinction_method none
_refine_ls_goodness_of_fit_ref 1.142
_refine_ls_hydrogen_treatment mixed
_refine_ls_matrix_type full
_refine_ls_number_parameters 149
_refine_ls_number_reflns 2850
_refine_ls_number_restraints 0
_refine_ls_restrained_S_all 1.142
_refine_ls_R_factor_all 0.0523
_refine_ls_R_factor_gt 0.0483
_refine_ls_shift/su_max 0.001
_refine_ls_shift/su_mean 0.000
_refine_ls_structure_factor_coef Fsqd
_refine_ls_weighting_details 'calc w=1/[\s^2^(Fo^2^)+(0.0565P)^2^+0.2312P] where P=(Fo^2^+2Fc^2^)/3'
_refine_ls_weighting_scheme calc
_refine_ls_wR_factor_gt 0.1188
_refine_ls_wR_factor_ref 0.1221
_reflns_number_gt 2649
_reflns_number_total 2850
_reflns_threshold_expression >2sigma(I)
_cod_data_source_file C0CE00361A.TXT
_cod_data_source_block CNBA-1,4-dioxane
_cod_depositor_comments
;
The following automatic conversions were performed:
'_symmetry_cell_setting' value 'Triclinic' changed to 'triclinic'
according to '/home/saulius/struct/CIF-dictionaries/cif_core.dic'
dictionary named 'cif_core.dic' version 2.4.1 from 2010-06-29.

Automatic conversion script
Id: cif_fix_enum 1555 2011-01-17 13:19:09Z saulius 
;
_cod_original_sg_symbol_H-M P-1
_cod_database_code 7205316

loop_
_symmetry_equiv_pos_as_xyz
'x, y, z'
'-x, -y, -z'

loop_
_atom_site_label
_atom_site_type_symbol
_atom_site_fract_x
_atom_site_fract_y
_atom_site_fract_z
_atom_site_U_iso_or_equiv
_atom_site_adp_type
_atom_site_occupancy
_atom_site_symmetry_multiplicity
_atom_site_calc_flag
_atom_site_refinement_flags
_atom_site_disorder_assembly
_atom_site_disorder_group
Cl1 Cl 0.18359(6) -0.28776(5) 0.04192(4) 0.02910(13) Uani 1 1 d . . .
O2 O 0.4069(2) 0.16082(18) 0.44530(14) 0.0322(3) Uani 1 1 d . . .
O1 O 0.4633(2) -0.08706(18) 0.32399(13) 0.0342(3) Uani 1 1 d . . .
O4 O 0.0840(2) 0.07148(17) -0.29466(13) 0.0320(3) Uani 1 1 d . . .
N1 N 0.2088(2) 0.19027(18) -0.19210(15) 0.0249(3) Uani 1 1 d . . .
C3 C 0.2080(2) -0.0276(2) -0.06951(16) 0.0218(3) Uani 1 1 d . . .
H3 H 0.1449 -0.1206 -0.1595 0.026 Uiso 1 1 calc R . .
O3 O 0.2960(2) 0.34247(17) -0.19237(15) 0.0357(3) Uani 1 1 d . . .
C4 C 0.2564(2) 0.1495(2) -0.05892(17) 0.0225(3) Uani 1 1 d . . .
C2 C 0.2552(2) -0.0644(2) 0.05677(16) 0.0219(3) Uani 1 1 d . . .
C1 C 0.3471(2) 0.0728(2) 0.18938(17) 0.0230(3) Uani 1 1 d . . .
C6 C 0.3892(3) 0.2489(2) 0.19454(17) 0.0265(3) Uani 1 1 d . . .
H6 H 0.4492 0.3425 0.2846 0.032 Uiso 1 1 calc R . .
C7 C 0.4092(2) 0.0386(2) 0.32543(17) 0.0253(3) Uani 1 1 d . . .
C5 C 0.3447(3) 0.2895(2) 0.06997(18) 0.0263(3) Uani 1 1 d . . .
H5 H 0.3740 0.4095 0.0732 0.032 Uiso 1 1 calc R . .
O5 O 1.0750(3) 0.64759(18) 0.62932(14) 0.0452(4) Uani 1 1 d . . .
C8 C 0.9622(4) 0.4742(3) 0.6316(2) 0.0416(5) Uani 1 1 d . . .
H8A H 0.8136 0.4584 0.6262 0.050 Uiso 1 1 calc R . .
H8B H 1.0107 0.4614 0.7246 0.050 Uiso 1 1 calc R . .
C9 C 1.0111(4) 0.6667(3) 0.4933(2) 0.0410(5) Uani 1 1 d . . .
H9A H 1.0947 0.7859 0.4910 0.049 Uiso 1 1 calc R . .
H9B H 0.8641 0.6569 0.4842 0.049 Uiso 1 1 calc R . .
H1 H 0.442(5) 0.135(4) 0.514(4) 0.063(9) Uiso 1 1 d . . .

loop_
_atom_site_aniso_label
_atom_site_aniso_U_11
_atom_site_aniso_U_22
_atom_site_aniso_U_33
_atom_site_aniso_U_23
_atom_site_aniso_U_13
_atom_site_aniso_U_12
Cl1 0.0352(2) 0.0246(2) 0.0284(2) 0.01064(15) 0.00302(16) 0.01038(16)
O2 0.0435(7) 0.0374(7) 0.0193(6) 0.0077(5) 0.0030(5) 0.0208(6)
O1 0.0467(7) 0.0403(7) 0.0230(6) 0.0105(5) 0.0026(5) 0.0253(6)
O4 0.0362(7) 0.0316(6) 0.0231(6) 0.0088(5) -0.0031(5) 0.0070(5)
N1 0.0269(6) 0.0256(6) 0.0232(6) 0.0100(5) 0.0032(5) 0.0092(5)
C3 0.0216(7) 0.0248(7) 0.0191(7) 0.0071(5) 0.0033(5) 0.0085(5)
O3 0.0427(7) 0.0279(6) 0.0353(7) 0.0165(5) 0.0001(6) 0.0065(5)
C4 0.0224(7) 0.0264(7) 0.0204(7) 0.0103(6) 0.0026(5) 0.0085(5)
C2 0.0217(7) 0.0237(7) 0.0216(7) 0.0087(5) 0.0049(5) 0.0082(5)
C1 0.0226(7) 0.0289(7) 0.0193(7) 0.0091(6) 0.0037(5) 0.0102(6)
C6 0.0295(8) 0.0253(7) 0.0202(7) 0.0045(6) 0.0003(6) 0.0073(6)
C7 0.0259(7) 0.0309(8) 0.0203(7) 0.0083(6) 0.0040(6) 0.0114(6)
C5 0.0265(7) 0.0239(7) 0.0258(8) 0.0076(6) 0.0022(6) 0.0061(6)
O5 0.0768(11) 0.0306(7) 0.0226(6) 0.0022(5) -0.0061(6) 0.0204(7)
C8 0.0673(14) 0.0350(9) 0.0258(9) 0.0096(7) 0.0040(8) 0.0235(9)
C9 0.0677(14) 0.0339(9) 0.0258(9) 0.0093(7) 0.0027(8) 0.0250(9)

loop_
_atom_type_symbol
_atom_type_description
_atom_type_scat_dispersion_real
_atom_type_scat_dispersion_imag
_atom_type_scat_source
C C 0.0033 0.0000 'International Tables Vol C Tables 4.2.6.8 and 6.1.1.4'
H H 0.0000 0.0000 'International Tables Vol C Tables 4.2.6.8 and 6.1.1.4'
N N 0.0061 0.0000 'International Tables Vol C Tables 4.2.6.8 and 6.1.1.4'
O O 0.0106 0.0000 'International Tables Vol C Tables 4.2.6.8 and 6.1.1.4'
Cl Cl 0.1484 0.0000 'International Tables Vol C Tables 4.2.6.8 and 6.1.1.4'

loop_
_geom_angle_atom_site_label_1
_geom_angle_atom_site_label_2
_geom_angle_atom_site_label_3
_geom_angle
_geom_angle_site_symmetry_1
_geom_angle_site_symmetry_3
_geom_angle_publ_flag
C7 O2 H1 108(2) . . ?
O4 N1 O3 124.14(14) . . ?
O4 N1 C4 118.33(13) . . ?
O3 N1 C4 117.53(13) . . ?
C4 C3 C2 117.43(14) . . ?
C4 C3 H3 121.3 . . ?
C2 C3 H3 121.3 . . ?
C3 C4 C5 123.56(14) . . ?
C3 C4 N1 117.96(14) . . ?
C5 C4 N1 118.48(14) . . ?
C3 C2 C1 121.13(14) . . ?
C3 C2 Cl1 116.42(12) . . ?
C1 C2 Cl1 122.39(12) . . ?
C6 C1 C2 119.09(14) . . ?
C6 C1 C7 118.32(14) . . ?
C2 C1 C7 122.56(14) . . ?
C5 C6 C1 120.98(14) . . ?
C5 C6 H6 119.5 . . ?
C1 C6 H6 119.5 . . ?
O1 C7 O2 123.96(15) . . ?
O1 C7 C1 122.80(15) . . ?
O2 C7 C1 113.20(14) . . ?
C4 C5 C6 117.80(15) . . ?
C4 C5 H5 121.1 . . ?
C6 C5 H5 121.1 . . ?
C8 O5 C9 110.13(15) . . ?
O5 C8 C9 111.26(18) . 2_766 ?
O5 C8 H8A 109.4 . . ?
C9 C8 H8A 109.4 2_766 . ?
O5 C8 H8B 109.4 . . ?
C9 C8 H8B 109.4 2_766 . ?
H8A C8 H8B 108.0 . . ?
O5 C9 C8 110.34(16) . 2_766 ?
O5 C9 H9A 109.6 . . ?
C8 C9 H9A 109.6 2_766 . ?
O5 C9 H9B 109.6 . . ?
C8 C9 H9B 109.6 2_766 . ?
H9A C9 H9B 108.1 . . ?

loop_
_geom_bond_atom_site_label_1
_geom_bond_atom_site_label_2
_geom_bond_distance
_geom_bond_site_symmetry_2
_geom_bond_publ_flag
Cl1 C2 1.7343(17) . ?
O2 C7 1.314(2) . ?
O2 H1 0.80(3) . ?
O1 C7 1.219(2) . ?
O4 N1 1.2239(18) . ?
N1 O3 1.2256(18) . ?
N1 C4 1.4728(19) . ?
C3 C4 1.383(2) . ?
C3 C2 1.391(2) . ?
C3 H3 0.9500 . ?
C4 C5 1.383(2) . ?
C2 C1 1.399(2) . ?
C1 C6 1.394(2) . ?
C1 C7 1.495(2) . ?
C6 C5 1.389(2) . ?
C6 H6 0.9500 . ?
C5 H5 0.9500 . ?
O5 C8 1.421(3) . ?
O5 C9 1.434(2) . ?
C8 C9 1.496(3) 2_766 ?
C8 H8A 0.9900 . ?
C8 H8B 0.9900 . ?
C9 C8 1.496(3) 2_766 ?
C9 H9A 0.9900 . ?
C9 H9B 0.9900 . ?
